data_9011484
loop_
_publ_author_name
'Miller, S. A.'
'Taylor, J. C.'

_publ_section_title
;
 The crystal structure of saleeite, Mg[UO2PO4]2*10H2O
;
_journal_name_full 'Zeitschrift fur Kristallographie'
_journal_page_first 247
_journal_page_last 253
_journal_volume 177
_journal_year 1986
_chemical_compound_source 'Ranger I Mine, Northern Territory, Australia'
_chemical_formula_sum 'H20 Mg O22 P2 U2'
_chemical_name_mineral Saleeite
_space_group_IT_number 14
_symmetry_space_group_name_Hall '-P 2ybc'
_symmetry_space_group_name_H-M 'P 1 21/c 1'
_cell_angle_alpha 90
_cell_angle_beta 135.17
_cell_angle_gamma 90
_cell_formula_units_Z 2
_cell_length_a 6.951
_cell_length_b 19.947
_cell_length_c 9.896
_cell_volume 967.336
_database_code_amcsd 0010963
_exptl_crystal_density_diffrn 3.208
_cod_original_formula_sum 'U2 Mg P2 O22 H20'
_cod_database_code 9011484

loop_
_space_group_symop_operation_xyz
x,y,z
x,1/2-y,1/2+z
-x,1/2+y,1/2-z
-x,-y,-z

loop_
_atom_site_aniso_label
_atom_site_aniso_U_11
_atom_site_aniso_U_22
_atom_site_aniso_U_33
_atom_site_aniso_U_12
_atom_site_aniso_U_13
_atom_site_aniso_U_23
U 0.01510 0.02590 0.00860 0.00040 0.00910 0.00080
Mg 0.03100 0.02400 0.02500 0.00000 0.01700 0.00000
P 0.02200 0.03000 0.01800 0.00100 0.01800 0.00200
O1 0.02400 0.05900 0.03000 -0.01100 0.02000 -0.00900
O2 0.03600 0.05400 0.04800 -0.01500 0.03500 -0.01400
O3 0.02400 0.03600 0.02000 -0.00300 0.01600 -0.00300
O4 0.01400 0.03000 0.00400 -0.00800 -0.00100 -0.00200
O5 0.01500 0.04600 0.01000 -0.00600 0.00700 -0.00300
O6 0.01800 0.02400 0.04500 -0.00400 0.02000 -0.01500
Wat7 0.03900 0.04700 0.02700 0.00900 0.02300 -0.00200
Wat8 0.03400 0.05000 0.03200 -0.00800 0.02300 -0.00700
Wat9 0.03400 0.03200 0.02200 0.00200 0.01800 0.00100
Wat10 0.05700 0.05500 0.03700 -0.00400 0.03000 0.01500
Wat11 0.04600 0.03200 0.03800 -0.00800 0.03000 -0.00900

loop_
_atom_site_label
_atom_site_fract_x
_atom_site_fract_y
_atom_site_fract_z
_atom_site_type_symbol
_atom_site_attached_hydrogens
U -0.07220 0.79160 -0.02120 U 0
Mg 0.50000 0.00000 0.50000 Mg 0
P 0.42100 0.75200 0.47400 P 0
O1 -0.08100 0.87900 -0.02600 O 0
O2 -0.06400 0.70300 -0.01800 O 0
O3 0.21200 0.79800 0.30900 O 0
O4 -0.45600 0.79300 -0.07900 O 0
O5 -0.36800 0.79700 -0.35200 O 0
O6 0.29400 0.79400 0.02400 O 0
Wat7 0.25900 0.08100 0.42800 O 2
Wat8 0.26700 0.58600 0.24000 O 2
Wat9 0.20300 0.57000 -0.07400 O 2
Wat10 -0.42500 0.57400 -0.36100 O 2
Wat11 0.32100 0.99700 0.22400 O 2

loop_
_cod_changelog_entry_id
_cod_changelog_entry_author
_cod_changelog_entry_date
_cod_changelog_entry_text
1
;cod-tools version 3.8.0
Id: cif_guess_AMCSD_atom_types 9574 2023-05-10 09:00:05Z saulius
;
2023-05-10T18:53:13+03:00
;Derived atom types and hydrogen counts
from atom names that follow the AMCSD naming convention
(Wat == water, O-H == hydroxyl).
;

loop_
_cod_related_entry_id
_cod_related_entry_database
_cod_related_entry_code
1 AMCSD 0010963
